data_7002505
loop_
_publ_author_name
'Robertson, Stuart D.'
'Ritch, Jamie S.'
'Chivers, Tristram'

_publ_section_title
;
 Palladium and platinum complexes of tellurium-containing
 imidodiphosphinate ligands: nucleophilic attack of
 Li[(PiPr2)(TePiPr2)N] on coordinated 1,5-cyclooctadiene
;
_journal_issue 40
_journal_name_full 'Dalton Transactions'
_journal_page_first 8582
_journal_page_last 8592
_journal_paper_doi 10.1039/b911490d
_journal_year 2009
_chemical_formula_moiety 'C24 H56 N2 P4 Pt Te2'
_chemical_formula_sum 'C24 H56 N2 P4 Pt Te2'
_chemical_formula_weight 946.88
_chemical_name_systematic
;
?
;
_space_group_IT_number 2
_symmetry_cell_setting triclinic
_symmetry_space_group_name_Hall '-P 1'
_symmetry_space_group_name_H-M 'P -1'
_atom_sites_solution_hydrogens geom
_atom_sites_solution_primary direct
_atom_sites_solution_secondary difmap
_audit_creation_method SHELXL-97
_cell_angle_alpha 107.58(3)
_cell_angle_beta 109.89(3)
_cell_angle_gamma 96.93(3)
_cell_formula_units_Z 1
_cell_length_a 8.8463(18)
_cell_length_b 10.321(2)
_cell_length_c 10.669(2)
_cell_measurement_reflns_used 12371
_cell_measurement_temperature 173(2)
_cell_measurement_theta_max 27.48
_cell_measurement_theta_min 1.00
_cell_volume 845.7(4)
_computing_cell_refinement 'Nonius DENZO'
_computing_data_collection 'Nonius COLLECT'
_computing_data_reduction 'Nonius DENZO'
_computing_molecular_graphics 'Bruker SHELXTL'
_computing_publication_material 'Bruker SHELXTL'
_computing_structure_refinement 'SHELXL-97 (Sheldrick, 1997)'
_computing_structure_solution 'SHELXS-97 (Sheldrick, 1990)'
_diffrn_ambient_temperature 173(2)
_diffrn_measured_fraction_theta_full 0.982
_diffrn_measured_fraction_theta_max 0.982
_diffrn_measurement_device_type 'Nonius KappaCCD'
_diffrn_measurement_method 'phi\omega scans'
_diffrn_radiation_monochromator graphite
_diffrn_radiation_source 'fine-focus sealed tube'
_diffrn_radiation_type MoK\a
_diffrn_radiation_wavelength 0.71073
_diffrn_reflns_av_R_equivalents 0.0602
_diffrn_reflns_av_sigmaI/netI 0.0348
_diffrn_reflns_limit_h_max 11
_diffrn_reflns_limit_h_min -11
_diffrn_reflns_limit_k_max 13
_diffrn_reflns_limit_k_min -13
_diffrn_reflns_limit_l_max 13
_diffrn_reflns_limit_l_min -13
_diffrn_reflns_number 14511
_diffrn_reflns_theta_full 27.34
_diffrn_reflns_theta_max 27.34
_diffrn_reflns_theta_min 2.14
_exptl_absorpt_coefficient_mu 6.044
_exptl_absorpt_correction_T_max 0.484
_exptl_absorpt_correction_T_min 0.229
_exptl_absorpt_correction_type multi-scan
_exptl_absorpt_process_details
;
multi-scan from symmetry-related measurements
Sortav (Blessing 1995)
;
_exptl_crystal_colour 'pale yellow'
_exptl_crystal_density_diffrn 1.859
_exptl_crystal_density_method 'not measured'
_exptl_crystal_description block
_exptl_crystal_F_000 456
_exptl_crystal_size_max 0.24
_exptl_crystal_size_mid 0.12
_exptl_crystal_size_min 0.12
_refine_diff_density_max 2.339
_refine_diff_density_min -5.268
_refine_diff_density_rms 0.291
_refine_ls_extinction_method none
_refine_ls_goodness_of_fit_ref 1.084
_refine_ls_hydrogen_treatment constr
_refine_ls_matrix_type full
_refine_ls_number_parameters 159
_refine_ls_number_reflns 3759
_refine_ls_number_restraints 0
_refine_ls_restrained_S_all 1.084
_refine_ls_R_factor_all 0.0399
_refine_ls_R_factor_gt 0.0391
_refine_ls_shift/su_max 0.001
_refine_ls_shift/su_mean 0.000
_refine_ls_structure_factor_coef Fsqd
_refine_ls_weighting_details 'calc w=1/[\s^2^(Fo^2^)+(0.0740P)^2^+0.6987P] where P=(Fo^2^+2Fc^2^)/3'
_refine_ls_weighting_scheme calc
_refine_ls_wR_factor_gt 0.0991
_refine_ls_wR_factor_ref 0.1022
_reflns_number_gt 3711
_reflns_number_total 3759
_reflns_threshold_expression >2sigma(I)
_cod_data_source_file b911490d.txt
_cod_data_source_block compound-trans8
_cod_depositor_comments
;
The following automatic conversions were performed:
'_symmetry_cell_setting' value 'Triclinic' changed to 'triclinic'
according to '/home/saulius/struct/CIF-dictionaries/cif_core.dic'
dictionary named 'cif_core.dic' version 2.4.1 from 2010-06-29.

Automatic conversion script
Id: cif_fix_enum 1527 2010-12-29 10:47:43Z saulius 
;
_cod_original_sg_symbol_H-M P-1
_cod_database_code 7002505

loop_
_symmetry_equiv_pos_as_xyz
'x, y, z'
'-x, -y, -z'

loop_
_atom_site_label
_atom_site_type_symbol
_atom_site_fract_x
_atom_site_fract_y
_atom_site_fract_z
_atom_site_U_iso_or_equiv
_atom_site_adp_type
_atom_site_occupancy
_atom_site_symmetry_multiplicity
_atom_site_calc_flag
_atom_site_refinement_flags
_atom_site_disorder_assembly
_atom_site_disorder_group
Pt1 Pt 0.0000 1.0000 1.0000 0.01698(10) Uani 1 2 d S . .
Te1 Te 0.14417(4) 1.20392(3) 0.95206(3) 0.02548(11) Uani 1 1 d . . .
P1 P 0.24193(14) 1.36551(11) 1.20122(12) 0.0215(2) Uani 1 1 d . . .
P2 P 0.16397(13) 1.11024(11) 1.24424(10) 0.0191(2) Uani 1 1 d . . .
N1 N 0.2448(5) 1.2807(4) 1.3029(4) 0.0242(8) Uani 1 1 d . . .
C5 C 0.0625(6) 1.0964(5) 1.3672(5) 0.0271(9) Uani 1 1 d . . .
H5A H 0.0321 0.9952 1.3542 0.033 Uiso 1 1 calc R . .
C8 C 0.4502(6) 1.4740(5) 1.2572(5) 0.0315(11) Uani 1 1 d . . .
H8A H 0.4832 1.5411 1.3575 0.038 Uiso 1 1 calc R . .
C2 C 0.3440(6) 1.0336(5) 1.2984(5) 0.0309(9) Uani 1 1 d . . .
H2A H 0.4332 1.1074 1.3862 0.037 Uiso 1 1 calc R . .
C6 C -0.0967(7) 1.1468(6) 1.3308(5) 0.0373(11) Uani 1 1 d . . .
H6A H -0.1573 1.1254 1.3867 0.056 Uiso 1 1 calc R . .
H6B H -0.1663 1.0991 1.2283 0.056 Uiso 1 1 calc R . .
H6C H -0.0687 1.2484 1.3540 0.056 Uiso 1 1 calc R . .
C11 C 0.1101(7) 1.4887(5) 1.2125(5) 0.0340(10) Uani 1 1 d . . .
H11A H 0.1306 1.5504 1.1606 0.041 Uiso 1 1 calc R . .
C4 C 0.1800(7) 1.1791(5) 1.5246(5) 0.0361(11) Uani 1 1 d . . .
H4A H 0.1220 1.1716 1.5867 0.054 Uiso 1 1 calc R . .
H4B H 0.2156 1.2780 1.5388 0.054 Uiso 1 1 calc R . .
H4C H 0.2774 1.1405 1.5488 0.054 Uiso 1 1 calc R . .
C3 C 0.3087(7) 0.9049(5) 1.3360(6) 0.0386(11) Uani 1 1 d . . .
H3A H 0.4075 0.8679 1.3578 0.058 Uiso 1 1 calc R . .
H3B H 0.2157 0.8328 1.2545 0.058 Uiso 1 1 calc R . .
H3C H 0.2800 0.9314 1.4197 0.058 Uiso 1 1 calc R . .
C12 C -0.0740(7) 1.4130(7) 1.1399(7) 0.0478(14) Uani 1 1 d . . .
H12A H -0.1404 1.4819 1.1510 0.072 Uiso 1 1 calc R . .
H12B H -0.0965 1.3467 1.1843 0.072 Uiso 1 1 calc R . .
H12C H -0.1035 1.3620 1.0377 0.072 Uiso 1 1 calc R . .
C9 C 0.4540(8) 1.5611(6) 1.1651(6) 0.0432(14) Uani 1 1 d . . .
H9A H 0.5694 1.6033 1.1862 0.065 Uiso 1 1 calc R . .
H9B H 0.3970 1.6355 1.1864 0.065 Uiso 1 1 calc R . .
H9C H 0.3978 1.5007 1.0636 0.065 Uiso 1 1 calc R . .
C1 C 0.4132(7) 0.9980(6) 1.1812(6) 0.0415(12) Uani 1 1 d . . .
H1A H 0.5194 0.9742 1.2179 0.062 Uiso 1 1 calc R . .
H1B H 0.4300 1.0793 1.1537 0.062 Uiso 1 1 calc R . .
H1C H 0.3343 0.9179 1.0973 0.062 Uiso 1 1 calc R . .
C10 C 0.1566(10) 1.5823(6) 1.3677(7) 0.0560(17) Uani 1 1 d . . .
H10A H 0.0847 1.6473 1.3713 0.084 Uiso 1 1 calc R . .
H10B H 0.2726 1.6357 1.4092 0.084 Uiso 1 1 calc R . .
H10C H 0.1424 1.5241 1.4224 0.084 Uiso 1 1 calc R . .
C7 C 0.5756(7) 1.3851(7) 1.2608(7) 0.0499(14) Uani 1 1 d . . .
H7A H 0.6868 1.4460 1.2961 0.075 Uiso 1 1 calc R . .
H7B H 0.5469 1.3178 1.1639 0.075 Uiso 1 1 calc R . .
H7C H 0.5738 1.3342 1.3245 0.075 Uiso 1 1 calc R . .

loop_
_atom_site_aniso_label
_atom_site_aniso_U_11
_atom_site_aniso_U_22
_atom_site_aniso_U_33
_atom_site_aniso_U_23
_atom_site_aniso_U_13
_atom_site_aniso_U_12
Pt1 0.01888(14) 0.01513(14) 0.01330(14) 0.00434(9) 0.00469(10) -0.00097(9)
Te1 0.03397(19) 0.02053(18) 0.01593(17) 0.00515(12) 0.00855(13) -0.00590(13)
P1 0.0282(6) 0.0163(5) 0.0179(5) 0.0053(4) 0.0102(4) -0.0019(4)
P2 0.0217(5) 0.0170(5) 0.0142(4) 0.0049(4) 0.0046(4) -0.0013(4)
N1 0.030(2) 0.0207(18) 0.0149(16) 0.0050(14) 0.0050(15) -0.0034(15)
C5 0.036(2) 0.023(2) 0.0172(19) 0.0044(16) 0.0102(18) -0.0039(18)
C8 0.035(2) 0.027(2) 0.021(2) 0.0042(18) 0.0090(19) -0.0140(19)
C2 0.028(2) 0.027(2) 0.027(2) 0.0084(18) 0.0001(17) 0.0021(17)
C6 0.041(3) 0.039(3) 0.034(2) 0.009(2) 0.022(2) 0.003(2)
C11 0.054(3) 0.027(2) 0.037(3) 0.019(2) 0.028(2) 0.014(2)
C4 0.050(3) 0.032(2) 0.017(2) 0.0058(18) 0.010(2) -0.005(2)
C3 0.044(3) 0.029(2) 0.039(3) 0.017(2) 0.006(2) 0.010(2)
C12 0.048(3) 0.052(3) 0.067(4) 0.037(3) 0.034(3) 0.025(3)
C9 0.048(3) 0.039(3) 0.034(3) 0.009(2) 0.018(2) -0.013(2)
C1 0.032(2) 0.049(3) 0.048(3) 0.021(3) 0.016(2) 0.018(2)
C10 0.095(5) 0.036(3) 0.047(3) 0.012(3) 0.041(4) 0.023(3)
C7 0.029(3) 0.053(3) 0.056(4) 0.020(3) 0.010(2) -0.006(2)

loop_
_atom_type_symbol
_atom_type_description
_atom_type_scat_dispersion_real
_atom_type_scat_dispersion_imag
_atom_type_scat_source
C C 0.0033 0.0016 'International Tables Vol C Tables 4.2.6.8 and 6.1.1.4'
H H 0.0000 0.0000 'International Tables Vol C Tables 4.2.6.8 and 6.1.1.4'
N N 0.0061 0.0033 'International Tables Vol C Tables 4.2.6.8 and 6.1.1.4'
P P 0.1023 0.0942 'International Tables Vol C Tables 4.2.6.8 and 6.1.1.4'
Te Te -0.5308 1.6751 'International Tables Vol C Tables 4.2.6.8 and 6.1.1.4'
Pt Pt -1.7033 8.3905 'International Tables Vol C Tables 4.2.6.8 and 6.1.1.4'

loop_
_geom_angle_atom_site_label_1
_geom_angle_atom_site_label_2
_geom_angle_atom_site_label_3
_geom_angle
_geom_angle_site_symmetry_1
_geom_angle_site_symmetry_3
_geom_angle_publ_flag
P2 Pt1 P2 180.0 . 2_577 ?
P2 Pt1 Te1 90.09(4) . 2_577 ?
P2 Pt1 Te1 89.91(4) 2_577 2_577 ?
P2 Pt1 Te1 89.91(4) . . ?
P2 Pt1 Te1 90.09(4) 2_577 . ?
Te1 Pt1 Te1 180.0 2_577 . ?
P1 Te1 Pt1 93.08(4) . . ?
N1 P1 C11 112.2(2) . . ?
N1 P1 C8 109.9(2) . . ?
C11 P1 C8 105.4(2) . . ?
N1 P1 Te1 110.32(16) . . ?
C11 P1 Te1 109.16(18) . . ?
C8 P1 Te1 109.78(16) . . ?
N1 P2 C5 102.6(2) . . ?
N1 P2 C2 105.1(2) . . ?
C5 P2 C2 103.7(2) . . ?
N1 P2 Pt1 116.59(15) . . ?
C5 P2 Pt1 116.30(16) . . ?
C2 P2 Pt1 111.17(16) . . ?
P1 N1 P2 123.8(2) . . ?
C6 C5 C4 110.3(4) . . ?
C6 C5 P2 110.7(3) . . ?
C4 C5 P2 111.4(3) . . ?
C7 C8 C9 111.6(5) . . ?
C7 C8 P1 111.0(4) . . ?
C9 C8 P1 112.2(4) . . ?
C3 C2 C1 109.7(4) . . ?
C3 C2 P2 114.6(4) . . ?
C1 C2 P2 110.3(3) . . ?
C10 C11 C12 111.1(5) . . ?
C10 C11 P1 110.8(4) . . ?
C12 C11 P1 111.8(4) . . ?

loop_
_geom_bond_atom_site_label_1
_geom_bond_atom_site_label_2
_geom_bond_distance
_geom_bond_site_symmetry_2
_geom_bond_publ_flag
Pt1 P2 2.3296(15) . ?
Pt1 P2 2.3296(15) 2_577 ?
Pt1 Te1 2.6008(8) 2_577 ?
Pt1 Te1 2.6008(7) . ?
Te1 P1 2.4505(16) . ?
P1 N1 1.582(4) . ?
P1 C11 1.831(5) . ?
P1 C8 1.832(5) . ?
P2 N1 1.651(4) . ?
P2 C5 1.853(5) . ?
P2 C2 1.858(5) . ?
C5 C6 1.527(7) . ?
C5 C4 1.537(6) . ?
C8 C7 1.520(8) . ?
C8 C9 1.525(7) . ?
C2 C3 1.526(7) . ?
C2 C1 1.540(7) . ?
C11 C10 1.522(8) . ?
C11 C12 1.527(8) . ?
